data_7207103
loop_
_publ_author_name
'Tan, Xin'
'Zhan, Jixian'
'Zhang, Jianyong'
'Jiang, Long'
'Pan, Mei'
'Su, Cheng-Yong'

_publ_section_title
;
 Axially chiral metal--organic frameworks produced from spontaneous
 resolution with an achiral pyridyl dicarboxylate ligand
;
_journal_issue 1
_journal_name_full CrystEngComm
_journal_page_first 63
_journal_paper_doi 10.1039/c1ce05995e
_journal_volume 14
_journal_year 2012
_chemical_formula_sum 'C13 H11 Cd N O6'
_chemical_formula_weight 389.63
_chemical_name_systematic
;
?
;
_space_group_IT_number 170
_symmetry_cell_setting hexagonal
_symmetry_space_group_name_Hall 'P 65'
_symmetry_space_group_name_H-M 'P 65'
_atom_sites_solution_hydrogens geom
_atom_sites_solution_primary direct
_atom_sites_solution_secondary difmap
_audit_creation_method SHELXL-97
_cell_angle_alpha 90.00
_cell_angle_beta 90.00
_cell_angle_gamma 120.00
_cell_formula_units_Z 6
_cell_length_a 10.5423(17)
_cell_length_b 10.5423(17)
_cell_length_c 20.448(4)
_cell_measurement_temperature 298(2)
_cell_volume 1968.1(6)
_computing_cell_refinement 'Bruker FRAMBO'
_computing_data_collection 'Bruker FRAMBO'
_computing_data_reduction 'Bruker SAINT'
_computing_molecular_graphics 'Bruker SHELXTL'
_computing_publication_material 'Bruker SHELXTL'
_computing_structure_refinement 'SHELXL-97 (Sheldrick, 1997)'
_computing_structure_solution 'SHELXS-97 (Sheldrick, 1990)'
_diffrn_ambient_temperature 298(2)
_diffrn_measured_fraction_theta_full 0.998
_diffrn_measured_fraction_theta_max 0.998
_diffrn_measurement_device_type 'multiwire proportional'
_diffrn_measurement_method 'phi and omega scans'
_diffrn_radiation_monochromator graphite
_diffrn_radiation_source 'fine-focus sealed tube'
_diffrn_radiation_type MoK\a
_diffrn_radiation_wavelength 0.71073
_diffrn_reflns_av_R_equivalents 0.0543
_diffrn_reflns_av_sigmaI/netI 0.0442
_diffrn_reflns_limit_h_max 13
_diffrn_reflns_limit_h_min -13
_diffrn_reflns_limit_k_max 13
_diffrn_reflns_limit_k_min -13
_diffrn_reflns_limit_l_max 25
_diffrn_reflns_limit_l_min -26
_diffrn_reflns_number 15029
_diffrn_reflns_theta_full 27.44
_diffrn_reflns_theta_max 27.44
_diffrn_reflns_theta_min 3.73
_exptl_absorpt_coefficient_mu 1.692
_exptl_absorpt_correction_T_max 0.8490
_exptl_absorpt_correction_T_min 0.7854
_exptl_absorpt_correction_type multi-scan
_exptl_absorpt_process_details SADABS
_exptl_crystal_colour colourless
_exptl_crystal_density_diffrn 1.972
_exptl_crystal_density_method 'not measured'
_exptl_crystal_description block
_exptl_crystal_F_000 1152
_exptl_crystal_size_max 0.15
_exptl_crystal_size_mid 0.10
_exptl_crystal_size_min 0.10
_refine_diff_density_max 0.318
_refine_diff_density_min -0.287
_refine_diff_density_rms 0.067
_refine_ls_abs_structure_details 'Flack H D (1983), Acta Cryst. A39, 876-881'
_refine_ls_abs_structure_Flack 0.00(2)
_refine_ls_extinction_method none
_refine_ls_goodness_of_fit_ref 1.056
_refine_ls_hydrogen_treatment constr
_refine_ls_matrix_type full
_refine_ls_number_parameters 190
_refine_ls_number_reflns 2984
_refine_ls_number_restraints 1
_refine_ls_restrained_S_all 1.055
_refine_ls_R_factor_all 0.0260
_refine_ls_R_factor_gt 0.0242
_refine_ls_shift/su_max 0.001
_refine_ls_shift/su_mean 0.000
_refine_ls_structure_factor_coef Fsqd
_refine_ls_weighting_details 'calc w=1/[\s^2^(Fo^2^)+(0.0139P)^2^+0.3065P] where P=(Fo^2^+2Fc^2^)/3'
_refine_ls_weighting_scheme calc
_refine_ls_wR_factor_gt 0.0507
_refine_ls_wR_factor_ref 0.0516
_reflns_number_gt 2866
_reflns_number_total 2984
_reflns_threshold_expression >2sigma(I)
_cod_data_source_file c1ce05995e.txt
_cod_data_source_block M-Cd
_cod_depositor_comments
;
The following automatic conversions were performed:

'_symmetry_cell_setting' value 'Hexagonal' changed to 'hexagonal'
according to /home/saulius/struct/CIF-dictionaries/cif_core.dic
dictionary named 'cif_core.dic' version 2.4.1 from 2010-06-29.

Automatic conversion script
Id: cif_fix_values 1715 2011-07-08 13:25:40Z adriana 
;
_cod_original_sg_symbol_H-M P6(5)
_cod_database_code 7207103

loop_
_symmetry_equiv_pos_as_xyz
'x, y, z'
'-y, x-y, z+2/3'
'-x+y, -x, z+1/3'
'-x, -y, z+1/2'
'y, -x+y, z+1/6'
'x-y, x, z+5/6'

loop_
_atom_site_label
_atom_site_type_symbol
_atom_site_fract_x
_atom_site_fract_y
_atom_site_fract_z
_atom_site_U_iso_or_equiv
_atom_site_adp_type
_atom_site_occupancy
_atom_site_symmetry_multiplicity
_atom_site_calc_flag
_atom_site_refinement_flags
O1W O 1.1850(3) 0.8119(3) 1.14839(12) 0.0367(5) Uani 1 1 d .
H1WA H 1.1823 0.7407 1.1692 0.055 Uiso 1 1 d R
H1WB H 1.1092 0.8179 1.1567 0.055 Uiso 1 1 d R
O2W O 1.2736(3) 0.7570(3) 0.93356(12) 0.0457(6) Uani 1 1 d .
H2WA H 1.2909 0.8280 0.9083 0.069 Uiso 1 1 d R
H2WB H 1.3162 0.7120 0.9196 0.069 Uiso 1 1 d R
Cd1 Cd 1.23842(2) 0.79340(2) 1.042554(17) 0.02545(7) Uani 1 1 d .
C1 C 0.8757(3) 0.8246(3) 0.97663(14) 0.0239(6) Uani 1 1 d .
C2 C 0.7475(3) 0.6988(3) 0.95926(14) 0.0249(6) Uani 1 1 d .
H2A H 0.7375 0.6054 0.9672 0.030 Uiso 1 1 calc R
C3 C 0.6336(3) 0.7086(3) 0.93032(14) 0.0240(6) Uani 1 1 d .
C4 C 0.6479(3) 0.8456(3) 0.92084(13) 0.0232(6) Uani 1 1 d .
H4A H 0.5689 0.8522 0.9021 0.028 Uiso 1 1 calc R
C5 C 0.7758(3) 0.9739(3) 0.93823(13) 0.0214(6) Uani 1 1 d .
C6 C 0.8902(3) 0.9609(3) 0.96649(14) 0.0239(6) Uani 1 1 d .
H6A H 0.9783 1.0466 0.9788 0.029 Uiso 1 1 calc R
C7 C 0.7890(3) 1.1197(3) 0.92481(13) 0.0236(6) Uani 1 1 d .
C8 C 0.6638(3) 1.1287(3) 0.91420(14) 0.0269(6) Uani 1 1 d .
H8A H 0.5716 1.0414 0.9176 0.032 Uiso 1 1 calc R
C9 C 0.7940(4) 1.3765(3) 0.89643(15) 0.0317(7) Uani 1 1 d .
H9A H 0.7967 1.4655 0.8858 0.038 Uiso 1 1 calc R
C10 C 0.9238(4) 1.3791(4) 0.90838(17) 0.0391(8) Uani 1 1 d .
H10A H 1.0141 1.4690 0.9074 0.047 Uiso 1 1 calc R
C11 C 0.9212(4) 1.2493(4) 0.92185(16) 0.0338(7) Uani 1 1 d .
H11A H 1.0102 1.2492 0.9291 0.041 Uiso 1 1 calc R
C12 C 1.0005(3) 0.8093(3) 1.00423(14) 0.0257(6) Uani 1 1 d .
C13 C 0.5006(3) 0.5734(3) 0.90486(14) 0.0263(6) Uani 1 1 d .
O1 O 1.1239(3) 0.9225(3) 1.01006(11) 0.0367(5) Uani 1 1 d .
O2 O 0.9789(2) 0.6849(2) 1.01955(10) 0.0331(5) Uani 1 1 d .
O3 O 0.5197(3) 0.4704(2) 0.89119(13) 0.0451(6) Uani 1 1 d .
O4 O 0.3847(2) 0.5771(2) 0.89629(11) 0.0365(5) Uani 1 1 d .
N1 N 0.6648(3) 1.2534(3) 0.89937(12) 0.0269(5) Uani 1 1 d .

loop_
_atom_site_aniso_label
_atom_site_aniso_U_11
_atom_site_aniso_U_22
_atom_site_aniso_U_33
_atom_site_aniso_U_23
_atom_site_aniso_U_13
_atom_site_aniso_U_12
O1W 0.0328(13) 0.0428(15) 0.0400(13) 0.0076(10) 0.0059(10) 0.0231(12)
O2W 0.0647(18) 0.0499(16) 0.0396(14) 0.0052(11) 0.0080(12) 0.0415(15)
Cd1 0.01723(11) 0.02030(11) 0.03767(11) 0.00411(9) -0.00154(9) 0.00850(9)
C1 0.0242(15) 0.0256(16) 0.0256(14) 0.0031(11) 0.0006(11) 0.0152(13)
C2 0.0288(16) 0.0224(15) 0.0277(15) 0.0025(11) -0.0006(12) 0.0159(13)
C3 0.0221(15) 0.0216(15) 0.0282(14) -0.0015(11) -0.0013(11) 0.0108(13)
C4 0.0207(15) 0.0231(15) 0.0297(15) 0.0019(11) -0.0005(11) 0.0138(13)
C5 0.0207(15) 0.0209(14) 0.0245(13) 0.0004(10) 0.0004(10) 0.0119(12)
C6 0.0192(14) 0.0237(15) 0.0301(15) -0.0006(11) -0.0015(11) 0.0117(13)
C7 0.0241(16) 0.0216(15) 0.0265(14) -0.0016(10) -0.0036(11) 0.0124(12)
C8 0.0234(16) 0.0192(15) 0.0382(17) -0.0009(11) -0.0016(12) 0.0106(13)
C9 0.0321(18) 0.0215(16) 0.0426(18) 0.0078(12) 0.0032(13) 0.0143(14)
C10 0.0261(18) 0.0246(17) 0.061(2) 0.0056(15) 0.0031(15) 0.0083(14)
C11 0.0232(16) 0.0329(18) 0.0468(19) 0.0038(13) -0.0012(13) 0.0152(15)
C12 0.0237(16) 0.0309(17) 0.0268(15) 0.0026(12) -0.0022(11) 0.0169(14)
C13 0.0275(16) 0.0190(15) 0.0305(14) 0.0001(11) -0.0031(12) 0.0103(13)
O1 0.0245(12) 0.0298(13) 0.0548(14) 0.0117(10) -0.0006(10) 0.0127(11)
O2 0.0250(12) 0.0290(13) 0.0492(14) 0.0057(9) -0.0032(9) 0.0165(10)
O3 0.0424(14) 0.0228(12) 0.0708(18) -0.0073(11) -0.0093(12) 0.0168(11)
O4 0.0278(12) 0.0329(13) 0.0491(14) -0.0129(9) -0.0123(9) 0.0155(11)
N1 0.0255(14) 0.0219(13) 0.0359(13) 0.0023(10) -0.0016(10) 0.0137(11)

loop_
_atom_type_symbol
_atom_type_description
_atom_type_scat_dispersion_real
_atom_type_scat_dispersion_imag
_atom_type_scat_source
C C 0.0033 0.0016 'International Tables Vol C Tables 4.2.6.8 and 6.1.1.4'
H H 0.0000 0.0000 'International Tables Vol C Tables 4.2.6.8 and 6.1.1.4'
N N 0.0061 0.0033 'International Tables Vol C Tables 4.2.6.8 and 6.1.1.4'
O O 0.0106 0.0060 'International Tables Vol C Tables 4.2.6.8 and 6.1.1.4'
Cd Cd -0.8075 1.2024 'International Tables Vol C Tables 4.2.6.8 and 6.1.1.4'

loop_
_geom_angle_atom_site_label_1
_geom_angle_atom_site_label_2
_geom_angle_atom_site_label_3
_geom_angle
_geom_angle_site_symmetry_1
_geom_angle_site_symmetry_3
Cd1 O1W H1WA 107.5 . .
Cd1 O1W H1WB 118.7 . .
H1WA O1W H1WB 110.4 . .
Cd1 O2W H2WA 114.8 . .
Cd1 O2W H2WB 126.0 . .
H2WA O2W H2WB 110.2 . .
O3 Cd1 O1W 91.72(9) 5_665 .
O3 Cd1 N1 96.11(9) 5_665 5
O1W Cd1 N1 91.04(9) . 5
O3 Cd1 O1 107.99(9) 5_665 .
O1W Cd1 O1 89.92(8) . .
N1 Cd1 O1 155.84(9) 5 .
O3 Cd1 O2W 92.99(10) 5_665 .
O1W Cd1 O2W 175.15(9) . .
N1 Cd1 O2W 87.34(9) 5 .
O1 Cd1 O2W 89.71(9) . .
O3 Cd1 O2 162.96(8) 5_665 .
O1W Cd1 O2 87.45(8) . .
N1 Cd1 O2 100.92(8) 5 .
O1 Cd1 O2 55.01(8) . .
O2W Cd1 O2 88.37(8) . .
O3 Cd1 C12 135.51(9) 5_665 .
O1W Cd1 C12 89.62(9) . .
N1 Cd1 C12 128.33(9) 5 .
O1 Cd1 C12 27.53(9) . .
O2W Cd1 C12 87.81(10) . .
O2 Cd1 C12 27.53(8) . .
C6 C1 C2 120.3(3) . .
C6 C1 C12 121.1(3) . .
C2 C1 C12 118.6(3) . .
C1 C2 C3 120.3(3) . .
C1 C2 H2A 119.9 . .
C3 C2 H2A 119.9 . .
C2 C3 C4 119.3(3) . .
C2 C3 C13 120.4(3) . .
C4 C3 C13 120.1(2) . .
C3 C4 C5 121.5(3) . .
C3 C4 H4A 119.3 . .
C5 C4 H4A 119.3 . .
C4 C5 C6 118.1(3) . .
C4 C5 C7 119.8(2) . .
C6 C5 C7 122.1(3) . .
C1 C6 C5 120.6(3) . .
C1 C6 H6A 119.7 . .
C5 C6 H6A 119.7 . .
C11 C7 C8 116.7(3) . .
C11 C7 C5 123.6(3) . .
C8 C7 C5 119.7(3) . .
N1 C8 C7 124.0(3) . .
N1 C8 H8A 118.0 . .
C7 C8 H8A 118.0 . .
N1 C9 C10 122.2(3) . .
N1 C9 H9A 118.9 . .
C10 C9 H9A 118.9 . .
C9 C10 C11 119.2(3) . .
C9 C10 H10A 120.4 . .
C11 C10 H10A 120.4 . .
C7 C11 C10 119.9(3) . .
C7 C11 H11A 120.0 . .
C10 C11 H11A 120.0 . .
O2 C12 O1 122.0(3) . .
O2 C12 C1 119.4(3) . .
O1 C12 C1 118.5(3) . .
O2 C12 Cd1 63.47(15) . .
O1 C12 Cd1 58.72(15) . .
C1 C12 Cd1 174.4(2) . .
O3 C13 O4 126.0(3) . .
O3 C13 C3 115.4(3) . .
O4 C13 C3 118.6(3) . .
C12 O1 Cd1 93.75(18) . .
C12 O2 Cd1 89.01(18) . .
C13 O3 Cd1 153.3(2) . 6_544
C9 N1 C8 117.9(3) . .
C9 N1 Cd1 124.3(2) . 6_554
C8 N1 Cd1 117.8(2) . 6_554

loop_
_geom_bond_atom_site_label_1
_geom_bond_atom_site_label_2
_geom_bond_distance
_geom_bond_site_symmetry_2
O1W Cd1 2.269(2) .
O1W H1WA 0.8503 .
O1W H1WB 0.8499 .
O2W Cd1 2.322(3) .
O2W H2WA 0.8504 .
O2W H2WB 0.8498 .
Cd1 O3 2.185(2) 5_665
Cd1 N1 2.293(3) 5
Cd1 O1 2.322(2) .
Cd1 O2 2.426(2) .
Cd1 C12 2.712(3) .
C1 C6 1.383(4) .
C1 C2 1.385(4) .
C1 C12 1.513(4) .
C2 C3 1.389(4) .
C2 H2A 0.9500 .
C3 C4 1.389(4) .
C3 C13 1.507(4) .
C4 C5 1.397(4) .
C4 H4A 0.9500 .
C5 C6 1.405(4) .
C5 C7 1.497(4) .
C6 H6A 0.9500 .
C7 C11 1.382(4) .
C7 C8 1.388(4) .
C8 N1 1.344(4) .
C8 H8A 0.9500 .
C9 N1 1.332(4) .
C9 C10 1.377(5) .
C9 H9A 0.9500 .
C10 C11 1.382(5) .
C10 H10A 0.9500 .
C11 H11A 0.9500 .
C12 O2 1.253(4) .
C12 O1 1.256(4) .
C13 O3 1.231(4) .
C13 O4 1.255(4) .
O3 Cd1 2.185(2) 6_544
N1 Cd1 2.293(3) 6_554

loop_
_geom_hbond_atom_site_label_D
_geom_hbond_atom_site_label_H
_geom_hbond_atom_site_label_A
_geom_hbond_distance_DH
_geom_hbond_distance_HA
_geom_hbond_distance_DA
_geom_hbond_angle_DHA
_geom_hbond_site_symmetry_A
O1W H1WA O4 0.85 1.85 2.687(3) 167.2 3_665
O1W H1WB O1 0.85 1.92 2.762(3) 170.9 5_565
O2W H2WA O2 0.85 1.94 2.781(3) 169.8 6_654
O2W H2WB O4 0.85 1.95 2.788(3) 169.1 1_655

loop_
_geom_torsion_atom_site_label_1
_geom_torsion_atom_site_label_2
_geom_torsion_atom_site_label_3
_geom_torsion_atom_site_label_4
_geom_torsion
_geom_torsion_site_symmetry_1
_geom_torsion_site_symmetry_4
C6 C1 C2 C3 1.3(4) . .
C12 C1 C2 C3 -176.3(3) . .
C1 C2 C3 C4 -2.0(4) . .
C1 C2 C3 C13 173.5(3) . .
C2 C3 C4 C5 1.7(4) . .
C13 C3 C4 C5 -173.8(3) . .
C3 C4 C5 C6 -0.7(4) . .
C3 C4 C5 C7 177.6(3) . .
C2 C1 C6 C5 -0.3(4) . .
C12 C1 C6 C5 177.3(3) . .
C4 C5 C6 C1 0.0(4) . .
C7 C5 C6 C1 -178.3(3) . .
C4 C5 C7 C11 -160.1(3) . .
C6 C5 C7 C11 18.1(4) . .
C4 C5 C7 C8 19.5(4) . .
C6 C5 C7 C8 -162.2(3) . .
C11 C7 C8 N1 2.3(4) . .
C5 C7 C8 N1 -177.4(3) . .
N1 C9 C10 C11 2.1(5) . .
C8 C7 C11 C10 -0.4(4) . .
C5 C7 C11 C10 179.2(3) . .
C9 C10 C11 C7 -1.6(5) . .
C6 C1 C12 O2 172.2(3) . .
C2 C1 C12 O2 -10.2(4) . .
C6 C1 C12 O1 -8.9(4) . .
C2 C1 C12 O1 168.7(3) . .
O3 Cd1 C12 O2 -177.27(16) 5_665 .
O1W Cd1 C12 O2 -85.21(17) . .
N1 Cd1 C12 O2 5.8(2) 5 .
O1 Cd1 C12 O2 -175.8(3) . .
O2W Cd1 C12 O2 90.68(17) . .
O3 Cd1 C12 O1 -1.5(2) 5_665 .
O1W Cd1 C12 O1 90.54(18) . .
N1 Cd1 C12 O1 -178.43(17) 5 .
O2W Cd1 C12 O1 -93.57(18) . .
O2 Cd1 C12 O1 175.8(3) . .
C2 C3 C13 O3 -23.4(4) . .
C4 C3 C13 O3 152.0(3) . .
C2 C3 C13 O4 160.1(3) . .
C4 C3 C13 O4 -24.5(4) . .
O2 C12 O1 Cd1 4.5(3) . .
C1 C12 O1 Cd1 -174.4(2) . .
O3 Cd1 O1 C12 178.88(18) 5_665 .
O1W Cd1 O1 C12 -89.34(18) . .
N1 Cd1 O1 C12 3.0(3) 5 .
O2W Cd1 O1 C12 85.83(18) . .
O2 Cd1 O1 C12 -2.40(16) . .
O1 C12 O2 Cd1 -4.3(3) . .
C1 C12 O2 Cd1 174.5(2) . .
O3 Cd1 O2 C12 6.5(4) 5_665 .
O1W Cd1 O2 C12 94.08(17) . .
N1 Cd1 O2 C12 -175.36(17) 5 .
O1 Cd1 O2 C12 2.40(16) . .
O2W Cd1 O2 C12 -88.38(17) . .
O4 C13 O3 Cd1 -28.1(7) . 6_544
C3 C13 O3 Cd1 155.8(4) . 6_544
C10 C9 N1 C8 -0.4(5) . .
C10 C9 N1 Cd1 -177.3(2) . 6_554
C7 C8 N1 C9 -1.9(4) . .
C7 C8 N1 Cd1 175.2(2) . 6_554
